data_2242640
loop_
_publ_author_name
'Sanner, Robert D.'
'Young, Jr, Victor G.'

_publ_section_title
;
 The crystal structure of
 bis{3,5-difluoro-2-[4-(2,4,6-trimethylphenyl)pyridin-2-yl]phenyl}(picolinato)iridium(III)
 and its 4-<i>tert</i>-butylpyridin-2-yl analogue
;
_journal_issue 10
_journal_name_full 'Acta Crystallographica Section E'
_journal_page_first 1467
_journal_page_last 1470
_journal_paper_doi 10.1107/S2056989018012409
_journal_volume 74
_journal_year 2018
_chemical_formula_iupac '[Ir (C15 H14 F2 N)2 (C6 H4 N O2)]'
_chemical_formula_moiety 'C36 H32 F4 Ir N3 O2'
_chemical_formula_sum 'C36 H32 F4 Ir N3 O2'
_chemical_formula_weight 806.84
_chemical_name_common 18062zz
_chemical_name_systematic
Bis[2-(4-<i>tert</i>-butylpyridin-2-yl)-3,5-difluorophenyl-\k^2^<i>N</i>,<i>C</i>^1^](picolinato-\k^2^<i>N</i>,<i>O</i>)iridium(III)
_space_group_crystal_system monoclinic
_space_group_IT_number 14
_space_group_name_Hall '-P 2ybc'
_space_group_name_H-M_alt 'P 1 21/c 1'
_symmetry_space_group_name_Hall '-P 2ybc'
_symmetry_space_group_name_H-M 'P 1 21/c 1'
_atom_sites_solution_hydrogens geom
_audit_creation_method SHELXL-2018/3
_cell_angle_alpha 90
_cell_angle_beta 104.7761(19)
_cell_angle_gamma 90
_cell_formula_units_Z 4
_cell_length_a 14.7519(7)
_cell_length_b 14.4121(7)
_cell_length_c 18.5425(8)
_cell_measurement_reflns_used 2779
_cell_measurement_temperature 100(2)
_cell_measurement_theta_max 30.07
_cell_measurement_theta_min 2.75
_cell_volume 3811.9(3)
_computing_cell_refinement
;
SAINT (Bruker, 2014)
;
_computing_data_collection
;
APEX3 (Bruker, 2014)
;
_computing_data_reduction
;
SAINT (Bruker, 2014)
;
_computing_molecular_graphics
;
SHELXTL (Sheldrick, 2008)
;
_computing_publication_material
;
SHELXTL (Sheldrick, 2008)
;
_computing_structure_refinement
;
SHELXL2018 (Sheldrick, 2015b)
;
_computing_structure_solution
;
SHELXT2014 (Sheldrick, 2015a)
;
_diffrn_ambient_temperature 100(2)
_diffrn_measured_fraction_theta_full 0.999
_diffrn_measured_fraction_theta_max 0.998
_diffrn_measurement_device_type 'area Bruker PHOTON-II CPAD'
_diffrn_measurement_method '\f and \w scans'
_diffrn_radiation_type MoK\a
_diffrn_radiation_wavelength 0.71073
_diffrn_reflns_av_R_equivalents 0.0488
_diffrn_reflns_av_unetI/netI 0.0342
_diffrn_reflns_limit_h_max 21
_diffrn_reflns_limit_h_min -21
_diffrn_reflns_limit_k_max 20
_diffrn_reflns_limit_k_min -20
_diffrn_reflns_limit_l_max 19
_diffrn_reflns_limit_l_min -26
_diffrn_reflns_number 81284
_diffrn_reflns_theta_full 25.242
_diffrn_reflns_theta_max 30.552
_diffrn_reflns_theta_min 2.355
_diffrn_source microfocus
_exptl_absorpt_coefficient_mu 3.554
_exptl_absorpt_correction_T_max 0.4330
_exptl_absorpt_correction_T_min 0.3696
_exptl_absorpt_correction_type multi-scan
_exptl_absorpt_process_details
;
(SADABS; Bruker, 2014)
;
_exptl_crystal_colour Yellow
_exptl_crystal_density_diffrn 1.406
_exptl_crystal_description Plate
_exptl_crystal_F_000 1592
_exptl_crystal_size_max 0.150
_exptl_crystal_size_mid 0.130
_exptl_crystal_size_min 0.040
_refine_diff_density_max 0.976
_refine_diff_density_min -1.389
_refine_ls_extinction_method none
_refine_ls_goodness_of_fit_ref 1.023
_refine_ls_hydrogen_treatment constr
_refine_ls_matrix_type full
_refine_ls_number_parameters 421
_refine_ls_number_reflns 11662
_refine_ls_number_restraints 0
_refine_ls_restrained_S_all 1.023
_refine_ls_R_factor_all 0.0405
_refine_ls_R_factor_gt 0.0252
_refine_ls_shift/su_max 0.002
_refine_ls_shift/su_mean 0.000
_refine_ls_structure_factor_coef Fsqd
_refine_ls_weighting_details 'w=1/[\s^2^(Fo^2^)+(0.0242P)^2^+2.7560P] where P=(Fo^2^+2Fc^2^)/3'
_refine_ls_weighting_scheme calc
_refine_ls_wR_factor_gt 0.0526
_refine_ls_wR_factor_ref 0.0574
_reflns_number_gt 9342
_reflns_number_total 11662
_reflns_threshold_expression 'I > 2\s(I)'
_cod_data_source_file lh5880sup1.cif
_cod_data_source_block 2
_cod_database_code 2242640
_shelx_space_group_comment
;
The symmetry employed for this shelxl refinement is uniquely defined
by the following loop, which should always be used as a source of
symmetry information in preference to the above space-group names.
They are only intended as comments.
;
_shelx_estimated_absorpt_t_min 0.618
_shelx_estimated_absorpt_t_max 0.871

loop_
_space_group_symop_operation_xyz
'x, y, z'
'-x, y+1/2, -z+1/2'
'-x, -y, -z'
'x, -y-1/2, z-1/2'

loop_
_atom_site_type_symbol
_atom_site_label
_atom_site_fract_x
_atom_site_fract_y
_atom_site_fract_z
_atom_site_U_iso_or_equiv
_atom_site_adp_type
_atom_site_calc_flag
_atom_site_occupancy
Ir Ir1 0.30539(2) 0.53433(2) 0.67510(2) 0.01538(3) Uani d 1
C C1 0.23415(16) 0.65492(15) 0.65931(13) 0.0171(4) Uani d 1
C C2 0.17630(18) 0.68813(17) 0.59293(14) 0.0231(5) Uani d 1
H H2 0.167851 0.653112 0.548305 0.028 Uiso calc 1
C C3 0.13158(19) 0.77159(18) 0.59224(16) 0.0280(6) Uani d 1
F F1 0.07501(14) 0.80352(12) 0.52723(10) 0.0479(5) Uani d 1
C C4 0.13985(18) 0.82624(17) 0.65481(16) 0.0275(6) Uani d 1
H H4 0.108614 0.884197 0.652714 0.033 Uiso calc 1
C C5 0.19550(18) 0.79214(16) 0.71984(15) 0.0239(5) Uani d 1
F F2 0.20190(12) 0.84419(11) 0.78251(9) 0.0348(4) Uani d 1
C C6 0.24427(16) 0.70822(16) 0.72467(13) 0.0179(5) Uani d 1
C C7 0.30904(17) 0.67197(16) 0.79204(13) 0.0192(5) Uani d 1
C C8 0.34074(18) 0.71680(17) 0.86029(14) 0.0227(5) Uani d 1
H H8 0.314210 0.775053 0.867499 0.027 Uiso calc 1
C C9 0.41011(19) 0.67912(18) 0.91841(14) 0.0249(5) Uani d 1
C C10 0.4435(2) 0.5920(2) 0.90580(14) 0.0297(6) Uani d 1
H H10 0.489611 0.562161 0.943949 0.036 Uiso calc 1
C C11 0.4095(2) 0.54871(18) 0.83770(14) 0.0266(6) Uani d 1
H H11 0.432831 0.488843 0.830709 0.032 Uiso calc 1
N N1 0.34539(14) 0.58692(13) 0.78110(11) 0.0190(4) Uani d 1
C C12 0.4463(2) 0.7337(2) 0.99013(15) 0.0312(6) Uani d 1
C C13 0.4881(2) 0.8263(2) 0.97229(17) 0.0392(7) Uani d 1
H H13A 0.512994 0.860843 1.018614 0.059 Uiso calc 1
H H13B 0.439081 0.862971 0.938708 0.059 Uiso calc 1
H H13C 0.538732 0.813863 0.948183 0.059 Uiso calc 1
C C14 0.5224(2) 0.6809(2) 1.04678(16) 0.0456(8) Uani d 1
H H14A 0.544789 0.718886 1.091608 0.068 Uiso calc 1
H H14B 0.574806 0.667242 1.024868 0.068 Uiso calc 1
H H14C 0.496480 0.622629 1.060121 0.068 Uiso calc 1
C C15 0.3636(2) 0.7541(2) 1.02501(16) 0.0355(7) Uani d 1
H H15A 0.385539 0.792902 1.069460 0.053 Uiso calc 1
H H15B 0.338844 0.695600 1.039034 0.053 Uiso calc 1
H H15C 0.313999 0.786809 0.988629 0.053 Uiso calc 1
C C16 0.18532(17) 0.47689(15) 0.68282(14) 0.0198(5) Uani d 1
C C17 0.15357(19) 0.46982(19) 0.74756(16) 0.0279(6) Uani d 1
H H17 0.189174 0.494662 0.793538 0.034 Uiso calc 1
C C18 0.0694(2) 0.4259(2) 0.74288(17) 0.0325(6) Uani d 1
F F3 0.03862(13) 0.41878(15) 0.80583(10) 0.0486(5) Uani d 1
C C19 0.0135(2) 0.3893(2) 0.67848(19) 0.0396(7) Uani d 1
H H19 -0.044204 0.359379 0.677508 0.048 Uiso calc 1
C C20 0.0456(2) 0.3983(2) 0.61536(18) 0.0351(7) Uani d 1
F F4 -0.01075(13) 0.36506(15) 0.55072(11) 0.0529(6) Uani d 1
C C21 0.13079(19) 0.43920(17) 0.61503(15) 0.0242(5) Uani d 1
C C22 0.17271(18) 0.44401(17) 0.55140(15) 0.0219(5) Uani d 1
C C23 0.13701(18) 0.40646(18) 0.48020(15) 0.0267(6) Uani d 1
H H23 0.077070 0.377730 0.468464 0.032 Uiso calc 1
C C24 0.18727(17) 0.41028(17) 0.42637(14) 0.0224(5) Uani d 1
C C25 0.27440(17) 0.45626(17) 0.44603(14) 0.0218(5) Uani d 1
H H25 0.311171 0.461624 0.410983 0.026 Uiso calc 1
C C26 0.30581(17) 0.49330(16) 0.51629(14) 0.0196(5) Uani d 1
H H26 0.364411 0.524625 0.528415 0.023 Uiso calc 1
N N2 0.25766(14) 0.48739(13) 0.56872(11) 0.0177(4) Uani d 1
C C27 0.15441(19) 0.36300(19) 0.35017(15) 0.0272(6) Uani d 1
C C28 0.0537(2) 0.3279(2) 0.33600(17) 0.0367(7) Uani d 1
H H28A 0.034009 0.301118 0.285838 0.055 Uiso calc 1
H H28B 0.012219 0.379662 0.340076 0.055 Uiso calc 1
H H28C 0.050216 0.280341 0.372987 0.055 Uiso calc 1
C C29 0.1604(2) 0.4314(2) 0.28779(16) 0.0347(7) Uani d 1
H H29A 0.140783 0.400165 0.239377 0.052 Uiso calc 1
H H29B 0.225128 0.453235 0.295702 0.052 Uiso calc 1
H H29C 0.119114 0.484491 0.288601 0.052 Uiso calc 1
C C30 0.2200(2) 0.2813(2) 0.34824(18) 0.0399(7) Uani d 1
H H30A 0.199692 0.249467 0.300129 0.060 Uiso calc 1
H H30B 0.218259 0.237926 0.388538 0.060 Uiso calc 1
H H30C 0.284138 0.304327 0.354822 0.060 Uiso calc 1
O O1 0.43862(11) 0.58218(10) 0.66085(9) 0.0163(3) Uani d 1
O O2 0.58841(12) 0.54150(12) 0.67624(11) 0.0254(4) Uani d 1
C C31 0.50763(17) 0.52575(15) 0.67930(12) 0.0169(4) Uani d 1
C C32 0.48442(17) 0.43140(16) 0.70654(12) 0.0170(4) Uani d 1
C C33 0.55271(19) 0.36654(17) 0.73644(14) 0.0227(5) Uani d 1
H H33 0.616864 0.379203 0.739843 0.027 Uiso calc 1
C C34 0.5259(2) 0.28231(17) 0.76150(15) 0.0262(6) Uani d 1
H H34 0.571751 0.237641 0.783980 0.031 Uiso calc 1
C C35 0.4321(2) 0.26449(17) 0.75335(14) 0.0255(6) Uani d 1
H H35 0.412206 0.206312 0.767920 0.031 Uiso calc 1
C C36 0.36739(19) 0.33247(16) 0.72366(13) 0.0224(5) Uani d 1
H H36 0.302752 0.320269 0.718450 0.027 Uiso calc 1
N N3 0.39283(14) 0.41561(12) 0.70182(10) 0.0167(4) Uani d 1

loop_
_atom_site_aniso_label
_atom_site_aniso_U_11
_atom_site_aniso_U_22
_atom_site_aniso_U_33
_atom_site_aniso_U_12
_atom_site_aniso_U_13
_atom_site_aniso_U_23
Ir1 0.01640(5) 0.01245(4) 0.01887(4) 0.00043(4) 0.00740(3) -0.00049(4)
C1 0.0156(11) 0.0118(9) 0.0256(11) 0.0016(8) 0.0083(10) 0.0007(9)
C2 0.0211(13) 0.0208(11) 0.0271(12) -0.0005(10) 0.0056(11) -0.0017(10)
C3 0.0196(13) 0.0263(13) 0.0346(15) 0.0043(10) 0.0003(11) 0.0020(11)
F1 0.0514(12) 0.0343(9) 0.0438(11) 0.0202(9) -0.0142(9) 0.0006(8)
C4 0.0202(13) 0.0170(11) 0.0457(16) 0.0063(10) 0.0089(12) 0.0002(11)
C5 0.0221(13) 0.0162(11) 0.0357(14) 0.0003(9) 0.0115(11) -0.0066(10)
F2 0.0370(10) 0.0268(8) 0.0407(9) 0.0108(7) 0.0101(8) -0.0110(7)
C6 0.0137(11) 0.0167(10) 0.0251(12) 0.0005(8) 0.0081(10) -0.0010(9)
C7 0.0181(12) 0.0165(10) 0.0257(12) -0.0008(9) 0.0109(10) -0.0012(9)
C8 0.0278(14) 0.0192(11) 0.0244(12) -0.0002(10) 0.0127(11) -0.0029(9)
C9 0.0304(14) 0.0263(12) 0.0201(11) 0.0002(11) 0.0103(11) -0.0033(10)
C10 0.0365(16) 0.0336(14) 0.0179(11) 0.0100(12) 0.0049(11) 0.0000(11)
C11 0.0354(15) 0.0236(13) 0.0230(12) 0.0100(11) 0.0113(11) -0.0006(10)
N1 0.0228(11) 0.0158(9) 0.0200(9) 0.0023(8) 0.0082(8) 0.0009(8)
C12 0.0409(17) 0.0305(14) 0.0227(13) -0.0001(12) 0.0093(12) -0.0070(11)
C13 0.0423(19) 0.0450(17) 0.0319(15) -0.0131(15) 0.0126(14) -0.0134(13)
C14 0.054(2) 0.052(2) 0.0246(14) 0.0127(17) -0.0003(15) -0.0107(14)
C15 0.051(2) 0.0314(14) 0.0283(14) -0.0032(13) 0.0169(14) -0.0121(12)
C16 0.0175(11) 0.0149(10) 0.0297(12) -0.0007(9) 0.0112(10) 0.0020(9)
C17 0.0257(13) 0.0296(13) 0.0329(14) 0.0022(11) 0.0157(12) 0.0055(12)
C18 0.0320(16) 0.0340(14) 0.0414(16) 0.0015(12) 0.0272(14) 0.0069(13)
F3 0.0412(11) 0.0680(13) 0.0474(11) -0.0049(10) 0.0309(9) 0.0113(10)
C19 0.0321(16) 0.0363(16) 0.061(2) -0.0101(13) 0.0318(16) -0.0054(15)
C20 0.0263(15) 0.0348(15) 0.0487(17) -0.0131(12) 0.0181(13) -0.0139(14)
F4 0.0334(10) 0.0725(14) 0.0595(12) -0.0292(10) 0.0243(9) -0.0327(11)
C21 0.0210(13) 0.0217(11) 0.0337(14) -0.0035(10) 0.0137(11) -0.0054(10)
C22 0.0177(12) 0.0202(11) 0.0292(13) -0.0023(9) 0.0087(10) -0.0058(10)
C23 0.0191(12) 0.0275(13) 0.0356(14) -0.0090(10) 0.0105(11) -0.0119(11)
C24 0.0178(12) 0.0226(12) 0.0267(12) -0.0013(9) 0.0055(10) -0.0086(10)
C25 0.0189(12) 0.0236(12) 0.0251(12) -0.0026(10) 0.0097(10) -0.0054(10)
C26 0.0181(12) 0.0176(10) 0.0242(12) -0.0021(9) 0.0075(10) -0.0008(9)
N2 0.0171(10) 0.0145(9) 0.0215(10) 0.0001(7) 0.0048(8) -0.0026(7)
C27 0.0217(13) 0.0320(13) 0.0278(13) -0.0047(11) 0.0059(11) -0.0113(11)
C28 0.0270(15) 0.0447(17) 0.0386(16) -0.0140(13) 0.0090(13) -0.0186(14)
C29 0.0302(16) 0.0440(16) 0.0288(14) -0.0086(13) 0.0053(13) -0.0063(13)
C30 0.0388(18) 0.0368(16) 0.0437(17) 0.0009(14) 0.0099(14) -0.0194(14)
O1 0.0149(8) 0.0132(7) 0.0213(8) -0.0007(6) 0.0054(7) 0.0005(6)
O2 0.0187(9) 0.0244(9) 0.0351(10) -0.0003(7) 0.0108(8) 0.0033(8)
C31 0.0198(11) 0.0154(10) 0.0165(10) -0.0001(9) 0.0062(9) -0.0015(8)
C32 0.0225(12) 0.0150(9) 0.0158(10) 0.0004(9) 0.0093(10) -0.0010(8)
C33 0.0241(13) 0.0218(11) 0.0243(12) 0.0069(10) 0.0102(11) 0.0036(10)
C34 0.0322(15) 0.0211(12) 0.0289(13) 0.0112(11) 0.0141(12) 0.0052(10)
C35 0.0381(16) 0.0157(11) 0.0276(13) 0.0016(10) 0.0170(12) 0.0029(10)
C36 0.0299(14) 0.0171(11) 0.0240(12) -0.0028(10) 0.0137(11) -0.0017(9)
N3 0.0223(10) 0.0119(8) 0.0185(9) 0.0023(7) 0.0098(8) -0.0010(7)

loop_
_atom_type_symbol
_atom_type_description
_atom_type_scat_dispersion_real
_atom_type_scat_dispersion_imag
_atom_type_scat_source
C C 0.0033 0.0016 'International Tables Vol C Tables 4.2.6.8 and 6.1.1.4'
H H 0.0000 0.0000 'International Tables Vol C Tables 4.2.6.8 and 6.1.1.4'
F F 0.0171 0.0103 'International Tables Vol C Tables 4.2.6.8 and 6.1.1.4'
Ir Ir -1.4442 7.9887 'International Tables Vol C Tables 4.2.6.8 and 6.1.1.4'
N N 0.0061 0.0033 'International Tables Vol C Tables 4.2.6.8 and 6.1.1.4'
O O 0.0106 0.0060 'International Tables Vol C Tables 4.2.6.8 and 6.1.1.4'

loop_
_geom_angle_atom_site_label_1
_geom_angle_atom_site_label_2
_geom_angle_atom_site_label_3
_geom_angle
C16 Ir1 C1 85.90(9)
C16 Ir1 N2 80.63(9)
C1 Ir1 N2 96.16(9)
C16 Ir1 N1 97.39(9)
C1 Ir1 N1 80.33(9)
N2 Ir1 N1 176.12(8)
C16 Ir1 N3 98.43(8)
C1 Ir1 N3 173.10(9)
N2 Ir1 N3 89.87(7)
N1 Ir1 N3 93.73(7)
C16 Ir1 O1 173.52(8)
C1 Ir1 O1 99.44(8)
N2 Ir1 O1 95.06(7)
N1 Ir1 O1 87.18(7)
N3 Ir1 O1 76.61(7)
C2 C1 C6 118.6(2)
C2 C1 Ir1 127.24(18)
C6 C1 Ir1 114.10(17)
C3 C2 C1 119.7(2)
C3 C2 H2 120.2
C1 C2 H2 120.2
F1 C3 C2 119.4(2)
F1 C3 C4 117.0(2)
C2 C3 C4 123.6(3)
C5 C4 C3 116.2(2)
C5 C4 H4 121.9
C3 C4 H4 121.9
C4 C5 F2 116.7(2)
C4 C5 C6 123.5(2)
F2 C5 C6 119.8(2)
C5 C6 C1 118.4(2)
C5 C6 C7 125.3(2)
C1 C6 C7 116.3(2)
N1 C7 C8 119.7(2)
N1 C7 C6 112.8(2)
C8 C7 C6 127.3(2)
C7 C8 C9 122.2(2)
C7 C8 H8 118.9
C9 C8 H8 118.9
C10 C9 C8 116.3(2)
C10 C9 C12 123.6(2)
C8 C9 C12 120.0(2)
C11 C10 C9 120.0(2)
C11 C10 H10 120.0
C9 C10 H10 120.0
N1 C11 C10 123.3(2)
N1 C11 H11 118.3
C10 C11 H11 118.3
C11 N1 C7 118.4(2)
C11 N1 Ir1 124.96(16)
C7 N1 Ir1 116.37(16)
C9 C12 C14 112.1(2)
C9 C12 C13 109.3(2)
C14 C12 C13 108.3(3)
C9 C12 C15 109.0(2)
C14 C12 C15 109.1(2)
C13 C12 C15 109.0(2)
C12 C13 H13A 109.5
C12 C13 H13B 109.5
H13A C13 H13B 109.5
C12 C13 H13C 109.5
H13A C13 H13C 109.5
H13B C13 H13C 109.5
C12 C14 H14A 109.5
C12 C14 H14B 109.5
H14A C14 H14B 109.5
C12 C14 H14C 109.5
H14A C14 H14C 109.5
H14B C14 H14C 109.5
C12 C15 H15A 109.5
C12 C15 H15B 109.5
H15A C15 H15B 109.5
C12 C15 H15C 109.5
H15A C15 H15C 109.5
H15B C15 H15C 109.5
C17 C16 C21 119.7(2)
C17 C16 Ir1 126.2(2)
C21 C16 Ir1 114.18(17)
C18 C17 C16 118.3(3)
C18 C17 H17 120.9
C16 C17 H17 120.9
F3 C18 C19 117.4(3)
F3 C18 C17 118.3(3)
C19 C18 C17 124.3(3)
C18 C19 C20 116.3(3)
C18 C19 H19 121.9
C20 C19 H19 121.9
F4 C20 C19 116.8(3)
F4 C20 C21 119.7(3)
C19 C20 C21 123.5(3)
C20 C21 C16 117.9(2)
C20 C21 C22 126.2(3)
C16 C21 C22 115.8(2)
N2 C22 C23 120.1(2)
N2 C22 C21 112.5(2)
C23 C22 C21 127.3(2)
C24 C23 C22 121.4(2)
C24 C23 H23 119.3
C22 C23 H23 119.3
C23 C24 C25 116.9(2)
C23 C24 C27 123.0(2)
C25 C24 C27 120.1(2)
C26 C25 C24 119.5(2)
C26 C25 H25 120.2
C24 C25 H25 120.2
N2 C26 C25 123.2(2)
N2 C26 H26 118.4
C25 C26 H26 118.4
C26 N2 C22 118.8(2)
C26 N2 Ir1 124.33(17)
C22 N2 Ir1 116.81(16)
C28 C27 C30 109.5(2)
C28 C27 C24 111.8(2)
C30 C27 C24 108.1(2)
C28 C27 C29 108.8(2)
C30 C27 C29 108.5(2)
C24 C27 C29 110.0(2)
C27 C28 H28A 109.5
C27 C28 H28B 109.5
H28A C28 H28B 109.5
C27 C28 H28C 109.5
H28A C28 H28C 109.5
H28B C28 H28C 109.5
C27 C29 H29A 109.5
C27 C29 H29B 109.5
H29A C29 H29B 109.5
C27 C29 H29C 109.5
H29A C29 H29C 109.5
H29B C29 H29C 109.5
C27 C30 H30A 109.5
C27 C30 H30B 109.5
H30A C30 H30B 109.5
C27 C30 H30C 109.5
H30A C30 H30C 109.5
H30B C30 H30C 109.5
C31 O1 Ir1 116.79(14)
O2 C31 O1 125.8(2)
O2 C31 C32 119.0(2)
O1 C31 C32 115.2(2)
N3 C32 C33 121.8(2)
N3 C32 C31 115.8(2)
C33 C32 C31 122.4(2)
C32 C33 C34 118.9(2)
C32 C33 H33 120.6
C34 C33 H33 120.6
C35 C34 C33 119.3(2)
C35 C34 H34 120.4
C33 C34 H34 120.4
C34 C35 C36 119.0(2)
C34 C35 H35 120.5
C36 C35 H35 120.5
N3 C36 C35 122.2(2)
N3 C36 H36 118.9
C35 C36 H36 118.9
C36 N3 C32 118.7(2)
C36 N3 Ir1 125.94(17)
C32 N3 Ir1 114.67(14)

loop_
_geom_bond_atom_site_label_1
_geom_bond_atom_site_label_2
_geom_bond_distance
Ir1 C16 1.993(2)
Ir1 C1 2.013(2)
Ir1 N2 2.034(2)
Ir1 N1 2.048(2)
Ir1 N3 2.1238(19)
Ir1 O1 2.1617(16)
C1 C2 1.392(3)
C1 C6 1.410(3)
C2 C3 1.370(3)
C2 H2 0.9500
C3 F1 1.360(3)
C3 C4 1.382(4)
C4 C5 1.365(4)
C4 H4 0.9500
C5 F2 1.366(3)
C5 C6 1.398(3)
C6 C7 1.462(3)
C7 N1 1.374(3)
C7 C8 1.391(3)
C8 C9 1.393(4)
C8 H8 0.9500
C9 C10 1.391(4)
C9 C12 1.520(4)
C10 C11 1.382(4)
C10 H10 0.9500
C11 N1 1.339(3)
C11 H11 0.9500
C12 C14 1.530(4)
C12 C13 1.541(4)
C12 C15 1.548(4)
C13 H13A 0.9800
C13 H13B 0.9800
C13 H13C 0.9800
C14 H14A 0.9800
C14 H14B 0.9800
C14 H14C 0.9800
C15 H15A 0.9800
C15 H15B 0.9800
C15 H15C 0.9800
C16 C17 1.399(3)
C16 C21 1.416(4)
C17 C18 1.376(4)
C17 H17 0.9500
C18 F3 1.360(3)
C18 C19 1.372(4)
C19 C20 1.376(4)
C19 H19 0.9500
C20 F4 1.360(3)
C20 C21 1.389(4)
C21 C22 1.467(4)
C22 N2 1.363(3)
C22 C23 1.399(4)
C23 C24 1.388(3)
C23 H23 0.9500
C24 C25 1.409(3)
C24 C27 1.532(3)
C25 C26 1.374(3)
C25 H25 0.9500
C26 N2 1.345(3)
C26 H26 0.9500
C27 C28 1.528(4)
C27 C30 1.530(4)
C27 C29 1.540(4)
C28 H28A 0.9800
C28 H28B 0.9800
C28 H28C 0.9800
C29 H29A 0.9800
C29 H29B 0.9800
C29 H29C 0.9800
C30 H30A 0.9800
C30 H30B 0.9800
C30 H30C 0.9800
O1 C31 1.280(3)
O2 C31 1.229(3)
C31 C32 1.520(3)
C32 N3 1.351(3)
C32 C33 1.382(3)
C33 C34 1.393(3)
C33 H33 0.9500
C34 C35 1.377(4)
C34 H34 0.9500
C35 C36 1.380(4)
C35 H35 0.9500
C36 N3 1.348(3)
C36 H36 0.9500

loop_
_geom_torsion_atom_site_label_1
_geom_torsion_atom_site_label_2
_geom_torsion_atom_site_label_3
_geom_torsion_atom_site_label_4
_geom_torsion
C6 C1 C2 C3 0.7(4)
Ir1 C1 C2 C3 178.94(19)
C1 C2 C3 F1 -179.9(2)
C1 C2 C3 C4 -0.4(4)
F1 C3 C4 C5 178.8(2)
C2 C3 C4 C5 -0.7(4)
C3 C4 C5 F2 -178.0(2)
C3 C4 C5 C6 1.6(4)
C4 C5 C6 C1 -1.3(4)
F2 C5 C6 C1 178.3(2)
C4 C5 C6 C7 176.0(2)
F2 C5 C6 C7 -4.4(4)
C2 C1 C6 C5 0.1(3)
Ir1 C1 C6 C5 -178.36(18)
C2 C1 C6 C7 -177.4(2)
Ir1 C1 C6 C7 4.1(3)
C5 C6 C7 N1 178.6(2)
C1 C6 C7 N1 -4.1(3)
C5 C6 C7 C8 -6.7(4)
C1 C6 C7 C8 170.6(2)
N1 C7 C8 C9 1.2(4)
C6 C7 C8 C9 -173.2(2)
C7 C8 C9 C10 -2.7(4)
C7 C8 C9 C12 176.3(2)
C8 C9 C10 C11 1.7(4)
C12 C9 C10 C11 -177.3(3)
C9 C10 C11 N1 0.8(4)
C10 C11 N1 C7 -2.4(4)
C10 C11 N1 Ir1 171.5(2)
C8 C7 N1 C11 1.4(3)
C6 C7 N1 C11 176.5(2)
C8 C7 N1 Ir1 -173.01(18)
C6 C7 N1 Ir1 2.1(3)
C10 C9 C12 C14 -0.8(4)
C8 C9 C12 C14 -179.7(3)
C10 C9 C12 C13 119.3(3)
C8 C9 C12 C13 -59.6(3)
C10 C9 C12 C15 -121.6(3)
C8 C9 C12 C15 59.5(3)
C21 C16 C17 C18 0.0(4)
Ir1 C16 C17 C18 -178.6(2)
C16 C17 C18 F3 179.8(2)
C16 C17 C18 C19 -0.8(4)
F3 C18 C19 C20 179.3(3)
C17 C18 C19 C20 -0.1(5)
C18 C19 C20 F4 -177.8(3)
C18 C19 C20 C21 1.9(5)
F4 C20 C21 C16 177.0(3)
C19 C20 C21 C16 -2.7(5)
F4 C20 C21 C22 -5.8(5)
C19 C20 C21 C22 174.5(3)
C17 C16 C21 C20 1.6(4)
Ir1 C16 C21 C20 -179.6(2)
C17 C16 C21 C22 -175.8(2)
Ir1 C16 C21 C22 2.9(3)
C20 C21 C22 N2 -179.0(3)
C16 C21 C22 N2 -1.8(3)
C20 C21 C22 C23 -2.1(5)
C16 C21 C22 C23 175.2(3)
N2 C22 C23 C24 1.5(4)
C21 C22 C23 C24 -175.3(3)
C22 C23 C24 C25 -2.0(4)
C22 C23 C24 C27 174.7(2)
C23 C24 C25 C26 0.9(4)
C27 C24 C25 C26 -175.9(2)
C24 C25 C26 N2 0.6(4)
C25 C26 N2 C22 -1.2(4)
C25 C26 N2 Ir1 176.09(18)
C23 C22 N2 C26 0.1(4)
C21 C22 N2 C26 177.3(2)
C23 C22 N2 Ir1 -177.36(19)
C21 C22 N2 Ir1 -0.1(3)
C23 C24 C27 C28 10.5(4)
C25 C24 C27 C28 -172.9(3)
C23 C24 C27 C30 -110.1(3)
C25 C24 C27 C30 66.5(3)
C23 C24 C27 C29 131.5(3)
C25 C24 C27 C29 -51.9(3)
Ir1 O1 C31 O2 -178.69(19)
Ir1 O1 C31 C32 1.8(2)
O2 C31 C32 N3 -173.9(2)
O1 C31 C32 N3 5.6(3)
O2 C31 C32 C33 7.9(3)
O1 C31 C32 C33 -172.5(2)
N3 C32 C33 C34 0.8(4)
C31 C32 C33 C34 178.8(2)
C32 C33 C34 C35 2.4(4)
C33 C34 C35 C36 -3.0(4)
C34 C35 C36 N3 0.5(4)
C35 C36 N3 C32 2.6(3)
C35 C36 N3 Ir1 -167.53(18)
C33 C32 N3 C36 -3.2(3)
C31 C32 N3 C36 178.6(2)
C33 C32 N3 Ir1 167.98(18)
C31 C32 N3 Ir1 -10.1(2)

_cod_database_fobs_code 2242640
